data_1519409
loop_
_publ_author_name
'Burns, Alan R.'
'Madec, Ama\"el G. E.'
'Low, Darryl W.'
'Roy, Iain D.'
'Lam, Hon Wai'

_publ_section_title
;
 Enantioselective synthesis of bicyclo[3.n.1]alkanes by chiral phosphoric
 acid-catalyzed desymmetrizing Michael cyclizations
;
_journal_issue 6
_journal_name_full 'Chem. Sci.'
_journal_page_first 3550
_journal_paper_doi 10.1039/C5SC00753D
_journal_volume 6
_journal_year 2015
_chemical_absolute_configuration ad
_chemical_formula_moiety 'C17 H17 Cl O3'
_chemical_formula_sum 'C17 H17 Cl O3'
_chemical_formula_weight 304.76
_chemical_name_systematic
;
 ?
;
_space_group_crystal_system orthorhombic
_space_group_IT_number 19
_space_group_name_Hall 'P 2ac 2ab'
_space_group_name_H-M_alt 'P 21 21 21'
_symmetry_space_group_name_Hall 'P 2ac 2ab'
_symmetry_space_group_name_H-M 'P 21 21 21'
_atom_sites_solution_hydrogens geom
_atom_sites_solution_primary iterative
_atom_sites_solution_secondary difmap
_audit_creation_date 2014-05-28
_audit_creation_method
;
Olex2 1.2
(compiled 2014.03.20 svn.r2914 for OlexSys, GUI svn.r4816)
;
_audit_update_record
;
2015-01-22 deposited with the CCDC.
2015-04-14 downloaded from the CCDC.
;
_cell_angle_alpha 90
_cell_angle_beta 90
_cell_angle_gamma 90
_cell_formula_units_Z 8
_cell_length_a 6.2836(3)
_cell_length_b 12.6214(7)
_cell_length_c 37.0026(17)
_cell_measurement_reflns_used 10588
_cell_measurement_temperature 120(2)
_cell_measurement_theta_max 74.3450
_cell_measurement_theta_min 3.5050
_cell_volume 2934.6(3)
_computing_cell_refinement
;
CrysAlisPro, Agilent Technologies,
Version 1.171.37.31 (release 14-01-2014 CrysAlis171 .NET)
(compiled Jan 14 2014,18:38:05)
;
_computing_data_collection
;
CrysAlisPro, Agilent Technologies,
Version 1.171.37.31 (release 14-01-2014 CrysAlis171 .NET)
(compiled Jan 14 2014,18:38:05)
;
_computing_data_reduction
;
CrysAlisPro, Agilent Technologies,
Version 1.171.37.31 (release 14-01-2014 CrysAlis171 .NET)
(compiled Jan 14 2014,18:38:05)
;
_computing_molecular_graphics 'Olex2 (Dolomanov et al., 2009)'
_computing_publication_material 'Olex2 (Dolomanov et al., 2009)'
_computing_structure_refinement 'ShelXL (Sheldrick, 2008)'
_computing_structure_solution 'olex2.solve (Bourhis et al., 2013)'
_diffrn_ambient_temperature 120(2)
_diffrn_detector 'CCD area detector'
_diffrn_detector_area_resol_mean 10.3271
_diffrn_detector_type 'Agilent Diffraction Atlas detector'
_diffrn_measured_fraction_theta_full 0.997
_diffrn_measured_fraction_theta_max 0.996
_diffrn_measurement_device '\k-geometry diffractometer'
_diffrn_measurement_device_type 'GV1000, Atlas'
_diffrn_measurement_method '\w scans'
_diffrn_orient_matrix_UB_11 -0.2437810000
_diffrn_orient_matrix_UB_12 0.0087422000
_diffrn_orient_matrix_UB_13 -0.0033096000
_diffrn_orient_matrix_UB_21 0.0211456000
_diffrn_orient_matrix_UB_22 0.1192819000
_diffrn_orient_matrix_UB_23 -0.0080357000
_diffrn_orient_matrix_UB_31 0.0157101000
_diffrn_orient_matrix_UB_32 -0.0242747000
_diffrn_orient_matrix_UB_33 -0.0407196000
_diffrn_radiation_collimation 'focusing mirrors'
_diffrn_radiation_monochromator mirror
_diffrn_radiation_probe x-ray
_diffrn_radiation_type CuK\a
_diffrn_radiation_wavelength 1.54184
_diffrn_reflns_av_R_equivalents 0.0313
_diffrn_reflns_av_unetI/netI 0.0262
_diffrn_reflns_laue_measured_fraction_full 0.997
_diffrn_reflns_laue_measured_fraction_max 0.996
_diffrn_reflns_limit_h_max 7
_diffrn_reflns_limit_h_min -7
_diffrn_reflns_limit_k_max 15
_diffrn_reflns_limit_k_min -15
_diffrn_reflns_limit_l_max 34
_diffrn_reflns_limit_l_min -46
_diffrn_reflns_number 21694
_diffrn_reflns_point_group_measured_fraction_full 0.998
_diffrn_reflns_point_group_measured_fraction_max 0.992
_diffrn_reflns_theta_full 67.684
_diffrn_reflns_theta_max 74.490
_diffrn_reflns_theta_min 3.700
_diffrn_source 'microfocus sealed tube'
_diffrn_source_target Cu
_diffrn_source_type 'Agilent Diffraction microfocus tube'
_exptl_absorpt_coefficient_mu 2.369
_exptl_absorpt_correction_T_max 0.942
_exptl_absorpt_correction_T_min 0.909
_exptl_absorpt_correction_type gaussian
_exptl_absorpt_process_details
;
CrysAlisPro, Agilent Technologies,
Version 1.171.37.31 (release 14-01-2014 CrysAlis171 .NET)
(compiled Jan 14 2014,18:38:05)
Numerical absorption correction based on gaussian integration over
            a multifaceted crystal model
Empirical absorption correction using spherical harmonics,
 implemented in SCALE3 ABSPACK scaling algorithm.
;
_exptl_crystal_colour 'clear colourless'
_exptl_crystal_colour_lustre clear
_exptl_crystal_colour_primary colourless
_exptl_crystal_density_diffrn 1.380
_exptl_crystal_description block
_exptl_crystal_F_000 1280
_exptl_crystal_size_max 0.4467
_exptl_crystal_size_mid 0.3345
_exptl_crystal_size_min 0.2333
_refine_diff_density_max 0.225
_refine_diff_density_min -0.219
_refine_diff_density_rms 0.039
_refine_ls_abs_structure_details
;
 Flack x determined using 2396 quotients [(I+)-(I-)]/[(I+)+(I-)]
 (Parsons, Flack and Wagner, Acta Cryst. B69 (2013) 249-259).
;
_refine_ls_abs_structure_Flack 0.003(5)
_refine_ls_extinction_method none
_refine_ls_goodness_of_fit_ref 1.056
_refine_ls_hydrogen_treatment constr
_refine_ls_matrix_type full
_refine_ls_number_parameters 381
_refine_ls_number_reflns 5961
_refine_ls_number_restraints 0
_refine_ls_restrained_S_all 1.056
_refine_ls_R_factor_all 0.0297
_refine_ls_R_factor_gt 0.0279
_refine_ls_shift/su_max 0.001
_refine_ls_shift/su_mean 0.000
_refine_ls_structure_factor_coef Fsqd
_refine_ls_weighting_details 'w=1/[\s^2^(Fo^2^)+(0.0414P)^2^+0.3964P] where P=(Fo^2^+2Fc^2^)/3'
_refine_ls_weighting_scheme calc
_refine_ls_wR_factor_gt 0.0709
_refine_ls_wR_factor_ref 0.0716
_reflns_Friedel_coverage 0.730
_reflns_friedel_fraction_full 1.000
_reflns_friedel_fraction_max 0.987
_reflns_number_gt 5804
_reflns_number_total 5961
_reflns_threshold_expression 'I > 2\s(I)'
_cod_data_source_file c5sc00753d2.cif
_cod_data_source_block amhwlb
_cod_depositor_comments 'Adding full bibliography for 1519409--1519412.cif.'
_cod_database_code 1519409
_nottingham_internal_coll_name AMHWLB
_nottingham_internal_coll_number 13644
_nottingham_internal_coll_client AM/HWL
_nottingham_internal_coll_type custom
_nottingham_internal_coll_frame_method 'omega scans'
_nottingham_internal_coll_frame_time '3.0000, 2.0000'
_nottingham_internal_coll_frame_width 2.0000
_nottingham_internal_coll_user pczwl
_nottingham_internal_coll_date 28/05/2014
_nottingham_internal_coll_location NOTTS
_nottingham_internal_process_date 28/05/2014
_nottingham_internal_process_user pczwl
_nottingham_internal_solution_date 28/5/2014
_nottingham_internal_solution_user pczwl
_nottingham_internal_refinement_date 28/5/2014
_nottingham_internal_refinement_user pczwl
_nottingham_internal_validation_date 28/5/2014
_nottingham_internal_validation_user pczwl
_nottingham_internal_archive_date 28/5/2014
_shelxl_version_number 2014-3
_chemical_oxdiff_formula 'C17 H17 O3 Cl'
_shelx_space_group_comment
;
The symmetry employed for this shelxl refinement is uniquely defined
by the following loop, which should always be used as a source of
symmetry information in preference to the above space-group names.
They are only intended as comments.
;
_reflns_odcompleteness_completeness 99.64
_reflns_odcompleteness_iscentric 1
_reflns_odcompleteness_theta 66.97
_olex2_refinement_description
;
1. Fixed Uiso
 At 1.2 times of:
  All C(H) groups, All C(H,H) groups
 At 1.5 times of:
  All C(H,H,H) groups
2.a Ternary CH refined with riding coordinates:
 C4(H4), C6(H6), C35(H35), C37(H37)
2.b Secondary CH2 refined with riding coordinates:
 C3(H3A,H3B), C7(H7A,H7B), C8(H8A,H8B), C12(H12A,H12B), C33(H33A,H33B),
 C38(H38A,H38B), C39(H39A,H39B), C43(H43A,H43B)
2.c Aromatic/amide H refined with riding coordinates:
 C16(H16), C17(H17), C19(H19), C20(H20), C47(H47), C48(H48), C50(H50), C51(H51)
2.d Idealised Me refined as rotating group:
 C9(H9A,H9B,H9C), C40(H40A,H40B,H40C)
;
_olex2_exptl_crystal_mounting_method 'in fomblin film on a micromount'

loop_
_space_group_symop_operation_xyz
'x, y, z'
'-x+1/2, -y, z+1/2'
'x+1/2, -y+1/2, -z'
'-x, y+1/2, -z+1/2'

loop_
_atom_site_label
_atom_site_type_symbol
_atom_site_fract_x
_atom_site_fract_y
_atom_site_fract_z
_atom_site_U_iso_or_equiv
_atom_site_adp_type
_atom_site_occupancy
_atom_site_site_symmetry_order
_atom_site_calc_flag
_atom_site_refinement_flags_posn
C1 C 1.0199(3) 0.07270(15) 0.30280(5) 0.0230(4) Uani 1 1 d .
C2 C 1.1021(3) 0.17450(15) 0.28577(5) 0.0228(4) Uani 1 1 d .
C3 C 0.9716(3) 0.26748(15) 0.29954(5) 0.0222(4) Uani 1 1 d .
H3A H 0.8954 0.3025 0.2794 0.027 Uiso 1 1 calc R
H3B H 1.0642 0.3202 0.3116 0.027 Uiso 1 1 calc R
C4 C 0.8135(3) 0.21936(14) 0.32655(4) 0.0203(3) Uani 1 1 d .
H4 H 0.6729 0.2565 0.3263 0.024 Uiso 1 1 calc R
C5 C 0.7967(3) 0.10480(14) 0.31389(5) 0.0206(4) Uani 1 1 d .
C6 C 0.9090(3) 0.21175(15) 0.36523(5) 0.0223(4) Uani 1 1 d .
H6 H 0.8146 0.1649 0.3800 0.027 Uiso 1 1 calc R
C7 C 1.1298(3) 0.16017(16) 0.36343(5) 0.0275(4) Uani 1 1 d .
H7A H 1.2324 0.2118 0.3533 0.033 Uiso 1 1 calc R
H7B H 1.1768 0.1423 0.3882 0.033 Uiso 1 1 calc R
C8 C 1.1325(3) 0.05985(16) 0.34031(5) 0.0271(4) Uani 1 1 d .
H8A H 1.0617 0.0021 0.3538 0.033 Uiso 1 1 calc R
H8B H 1.2821 0.0385 0.3362 0.033 Uiso 1 1 calc R
C9 C 1.0410(4) -0.02630(17) 0.28001(6) 0.0331(5) Uani 1 1 d .
H9A H 1.1888 -0.0510 0.2806 0.050 Uiso 1 1 calc GR
H9B H 1.0002 -0.0104 0.2550 0.050 Uiso 1 1 calc GR
H9C H 0.9475 -0.0817 0.2897 0.050 Uiso 1 1 calc GR
O10 O 1.2451(2) 0.17972(13) 0.26413(4) 0.0327(3) Uani 1 1 d .
O11 O 0.6431(2) 0.04736(11) 0.31590(4) 0.0278(3) Uani 1 1 d .
C12 C 0.9206(3) 0.31949(16) 0.38385(5) 0.0253(4) Uani 1 1 d .
H12A H 1.0232 0.3150 0.4041 0.030 Uiso 1 1 calc R
H12B H 0.9760 0.3722 0.3664 0.030 Uiso 1 1 calc R
C13 C 0.7101(3) 0.35814(16) 0.39829(5) 0.0264(4) Uani 1 1 d .
O14 O 0.5473(3) 0.30770(14) 0.39488(4) 0.0398(4) Uani 1 1 d .
C15 C 0.7055(3) 0.46218(15) 0.41807(4) 0.0236(4) Uani 1 1 d .
C16 C 0.8767(3) 0.53270(16) 0.41796(5) 0.0267(4) Uani 1 1 d .
H16 H 1.0034 0.5147 0.4054 0.032 Uiso 1 1 calc R
C17 C 0.8635(3) 0.62906(16) 0.43613(5) 0.0285(4) Uani 1 1 d .
H17 H 0.9790 0.6776 0.4358 0.034 Uiso 1 1 calc R
C18 C 0.6783(3) 0.65253(16) 0.45473(5) 0.0266(4) Uani 1 1 d .
C19 C 0.5069(3) 0.58347(16) 0.45572(5) 0.0272(4) Uani 1 1 d .
H19 H 0.3820 0.6008 0.4689 0.033 Uiso 1 1 calc R
C20 C 0.5216(3) 0.48853(16) 0.43702(5) 0.0254(4) Uani 1 1 d .
H20 H 0.4046 0.4408 0.4371 0.031 Uiso 1 1 calc R
Cl21 Cl 0.65767(9) 0.77308(4) 0.47698(2) 0.03652(13) Uani 1 1 d .
C31 C -0.0177(3) 0.93602(16) 0.69637(5) 0.0233(4) Uani 1 1 d .
C32 C 0.2119(3) 0.91902(16) 0.68480(5) 0.0228(4) Uani 1 1 d .
C33 C 0.2575(3) 0.80087(15) 0.68225(5) 0.0229(4) Uani 1 1 d .
H33A H 0.3620 0.7789 0.7008 0.028 Uiso 1 1 calc R
H33B H 0.3137 0.7823 0.6581 0.028 Uiso 1 1 calc R
C35 C 0.0404(3) 0.74777(15) 0.68883(5) 0.0228(4) Uani 1 1 d .
H35 H 0.0545 0.6780 0.7014 0.027 Uiso 1 1 calc R
C36 C -0.0790(3) 0.82880(16) 0.71148(5) 0.0235(4) Uani 1 1 d .
C37 C -0.0938(3) 0.73937(15) 0.65372(5) 0.0231(4) Uani 1 1 d .
H37 H -0.2423 0.7194 0.6606 0.028 Uiso 1 1 calc R
C38 C -0.1018(3) 0.84807(15) 0.63487(5) 0.0237(4) Uani 1 1 d .
H38A H 0.0365 0.8610 0.6228 0.028 Uiso 1 1 calc R
H38B H -0.2128 0.8460 0.6159 0.028 Uiso 1 1 calc R
C39 C -0.1489(3) 0.94078(15) 0.66044(5) 0.0251(4) Uani 1 1 d .
H39A H -0.3026 0.9407 0.6664 0.030 Uiso 1 1 calc R
H39B H -0.1166 1.0081 0.6478 0.030 Uiso 1 1 calc R
C40 C -0.0558(3) 1.03166(17) 0.72014(6) 0.0311(4) Uani 1 1 d .
H40A H -0.2091 1.0447 0.7221 0.047 Uiso 1 1 calc GR
H40B H 0.0136 1.0937 0.7095 0.047 Uiso 1 1 calc GR
H40C H 0.0034 1.0185 0.7442 0.047 Uiso 1 1 calc GR
O41 O 0.3358(2) 0.98921(12) 0.67754(4) 0.0316(3) Uani 1 1 d .
O42 O -0.2144(2) 0.81152(13) 0.73394(4) 0.0313(3) Uani 1 1 d .
C43 C -0.0079(3) 0.65421(15) 0.62852(5) 0.0250(4) Uani 1 1 d .
H43A H 0.1232 0.6810 0.6168 0.030 Uiso 1 1 calc R
H43B H 0.0315 0.5914 0.6431 0.030 Uiso 1 1 calc R
C44 C -0.1624(3) 0.62031(15) 0.59943(5) 0.0265(4) Uani 1 1 d .
O45 O -0.3427(3) 0.65582(12) 0.59779(4) 0.0341(3) Uani 1 1 d .
C46 C -0.0891(3) 0.53981(15) 0.57228(5) 0.0265(4) Uani 1 1 d .
C47 C 0.1113(4) 0.49309(17) 0.57369(5) 0.0320(4) Uani 1 1 d .
H47 H 0.2046 0.5099 0.5931 0.038 Uiso 1 1 calc R
C48 C 0.1770(4) 0.42229(17) 0.54725(6) 0.0341(5) Uani 1 1 d .
H48 H 0.3137 0.3904 0.5483 0.041 Uiso 1 1 calc R
C49 C 0.0383(4) 0.39935(16) 0.51927(5) 0.0311(4) Uani 1 1 d .
C50 C -0.1625(4) 0.44361(17) 0.51735(5) 0.0329(4) Uani 1 1 d .
H50 H -0.2558 0.4259 0.4981 0.040 Uiso 1 1 calc R
C51 C -0.2256(4) 0.51409(17) 0.54392(5) 0.0300(4) Uani 1 1 d .
H51 H -0.3631 0.5452 0.5428 0.036 Uiso 1 1 calc R
Cl52 Cl 0.12055(10) 0.31337(4) 0.48521(2) 0.03960(13) Uani 1 1 d .

loop_
_atom_site_aniso_label
_atom_site_aniso_U_11
_atom_site_aniso_U_22
_atom_site_aniso_U_33
_atom_site_aniso_U_23
_atom_site_aniso_U_13
_atom_site_aniso_U_12
C1 0.0209(9) 0.0227(9) 0.0254(8) 0.0013(7) 0.0027(7) 0.0001(7)
C2 0.0211(9) 0.0286(9) 0.0185(7) 0.0005(7) -0.0001(7) -0.0042(7)
C3 0.0276(9) 0.0219(8) 0.0173(7) 0.0021(6) -0.0011(7) -0.0051(7)
C4 0.0208(8) 0.0209(8) 0.0193(7) 0.0019(6) -0.0003(6) 0.0003(7)
C5 0.0210(9) 0.0216(8) 0.0193(8) 0.0032(6) 0.0006(7) -0.0002(7)
C6 0.0249(9) 0.0254(9) 0.0167(7) 0.0031(6) 0.0017(7) 0.0003(7)
C7 0.0260(9) 0.0348(10) 0.0217(8) 0.0045(7) -0.0045(7) 0.0023(8)
C8 0.0230(9) 0.0291(9) 0.0292(9) 0.0064(7) 0.0003(8) 0.0063(8)
C9 0.0306(11) 0.0265(10) 0.0422(11) -0.0048(9) 0.0067(9) 0.0027(8)
O10 0.0290(7) 0.0429(9) 0.0263(6) 0.0017(6) 0.0080(6) -0.0049(6)
O11 0.0231(7) 0.0262(7) 0.0340(6) 0.0012(5) 0.0037(6) -0.0052(6)
C12 0.0273(9) 0.0311(10) 0.0176(7) -0.0005(7) -0.0008(7) -0.0029(8)
C13 0.0306(10) 0.0293(10) 0.0193(8) 0.0006(7) -0.0001(7) -0.0030(8)
O14 0.0318(8) 0.0406(9) 0.0470(8) -0.0174(7) 0.0088(7) -0.0107(7)
C15 0.0268(10) 0.0279(9) 0.0161(7) 0.0013(7) -0.0028(7) -0.0012(7)
C16 0.0266(10) 0.0314(10) 0.0221(8) -0.0003(7) 0.0003(7) -0.0020(8)
C17 0.0305(10) 0.0288(10) 0.0263(8) 0.0010(7) -0.0052(8) -0.0040(8)
C18 0.0356(11) 0.0256(9) 0.0186(8) 0.0006(7) -0.0074(7) 0.0017(8)
C19 0.0283(10) 0.0339(10) 0.0194(8) 0.0007(7) -0.0014(7) 0.0022(8)
C20 0.0261(9) 0.0305(10) 0.0197(8) 0.0020(7) -0.0009(7) -0.0034(8)
Cl21 0.0449(3) 0.0271(2) 0.0375(2) -0.00688(19) -0.0065(2) 0.0048(2)
C31 0.0193(9) 0.0286(9) 0.0219(8) 0.0026(7) 0.0028(7) 0.0014(7)
C32 0.0193(9) 0.0289(9) 0.0203(8) 0.0012(7) 0.0003(7) 0.0010(7)
C33 0.0199(9) 0.0275(9) 0.0214(8) 0.0014(7) -0.0013(6) 0.0019(7)
C35 0.0239(9) 0.0259(9) 0.0184(7) 0.0060(7) -0.0021(7) 0.0000(7)
C36 0.0185(9) 0.0322(10) 0.0197(8) 0.0042(7) -0.0031(6) -0.0014(7)
C37 0.0214(9) 0.0277(9) 0.0202(8) 0.0053(7) -0.0028(7) -0.0029(7)
C38 0.0225(9) 0.0279(9) 0.0206(7) 0.0061(7) -0.0028(7) 0.0006(7)
C39 0.0197(9) 0.0295(9) 0.0260(8) 0.0073(7) 0.0008(7) 0.0033(8)
C40 0.0290(10) 0.0326(11) 0.0318(9) -0.0011(8) 0.0049(8) 0.0058(8)
O41 0.0230(7) 0.0305(7) 0.0414(7) 0.0017(6) 0.0061(6) -0.0037(6)
O42 0.0267(7) 0.0442(8) 0.0229(6) 0.0053(6) 0.0062(5) -0.0043(6)
C43 0.0276(9) 0.0250(9) 0.0223(8) 0.0049(7) -0.0043(7) -0.0008(8)
C44 0.0313(10) 0.0251(9) 0.0230(8) 0.0084(7) -0.0048(8) -0.0041(8)
O45 0.0313(8) 0.0388(8) 0.0322(7) 0.0005(6) -0.0095(6) 0.0014(7)
C46 0.0346(10) 0.0215(9) 0.0235(8) 0.0071(7) -0.0060(8) -0.0045(8)
C47 0.0386(12) 0.0277(10) 0.0298(9) 0.0028(8) -0.0128(9) 0.0011(9)
C48 0.0370(12) 0.0290(10) 0.0364(10) 0.0034(8) -0.0077(9) 0.0021(9)
C49 0.0435(12) 0.0255(9) 0.0244(9) 0.0037(7) -0.0028(8) -0.0038(8)
C50 0.0417(12) 0.0329(10) 0.0242(8) 0.0033(8) -0.0097(9) -0.0040(9)
C51 0.0325(11) 0.0300(10) 0.0275(9) 0.0058(8) -0.0075(8) -0.0033(8)
Cl52 0.0498(3) 0.0381(3) 0.0309(2) -0.0029(2) -0.0001(2) 0.0003(2)

loop_
_atom_type_symbol
_atom_type_description
_atom_type_scat_dispersion_real
_atom_type_scat_dispersion_imag
_atom_type_scat_source
C C 0.0181 0.0091 'International Tables Vol C Tables 4.2.6.8 and 6.1.1.4'
H H 0.0000 0.0000 'International Tables Vol C Tables 4.2.6.8 and 6.1.1.4'
O O 0.0492 0.0322 'International Tables Vol C Tables 4.2.6.8 and 6.1.1.4'
Cl Cl 0.3639 0.7018 'International Tables Vol C Tables 4.2.6.8 and 6.1.1.4'

loop_
_exptl_crystal_face_index_h
_exptl_crystal_face_index_k
_exptl_crystal_face_index_l
_exptl_crystal_face_perp_dist
_exptl_oxdiff_crystal_face_indexfrac_h
_exptl_oxdiff_crystal_face_indexfrac_k
_exptl_oxdiff_crystal_face_indexfrac_l
_exptl_oxdiff_crystal_face_x
_exptl_oxdiff_crystal_face_y
_exptl_oxdiff_crystal_face_z
0 0 -1 0.0847 -0.0001 0.0000 -0.9995 0.0033 0.0080 0.0407
0 0 1 0.1487 0.0001 -0.0000 0.9995 -0.0033 -0.0080 -0.0407
0 -1 1 0.1484 0.0005 -0.9998 0.9985 -0.0122 -0.1273 -0.0164
2 -1 1 0.2180 1.9992 -0.9997 0.9986 -0.4994 -0.0850 0.0150
0 2 -5 0.1200 -0.0012 1.9997 -4.9955 0.0343 0.2786 0.1549
1 5 -2 0.1508 0.9973 4.9990 -1.9941 -0.1928 0.6334 -0.0245
0 3 5 0.1242 -0.0008 2.9992 5.0003 0.0099 0.3176 -0.2764
0 1 5 0.1410 -0.0000 0.9997 4.9984 -0.0078 0.0791 -0.2278
-4 -1 -2 0.1971 -3.9972 -0.9999 -2.0002 0.9723 -0.1877 0.0429
2 5 -11 0.1589 1.9960 4.9993 -10.9894 -0.4065 0.7268 0.3575
3 6 -1 0.1514 2.9957 5.9988 -0.9935 -0.6746 0.7869 -0.0581
-3 0 -19 0.1657 -2.9995 0.0003 -18.9904 0.7941 0.0892 0.7261

loop_
_geom_angle_atom_site_label_1
_geom_angle_atom_site_label_2
_geom_angle_atom_site_label_3
_geom_angle
C2 C1 C8 107.54(15)
C5 C1 C2 101.55(15)
C5 C1 C8 101.86(14)
C9 C1 C2 115.90(16)
C9 C1 C5 116.88(16)
C9 C1 C8 111.66(16)
C3 C2 C1 109.28(15)
O10 C2 C1 125.05(18)
O10 C2 C3 125.64(18)
C2 C3 H3A 110.7
C2 C3 H3B 110.7
C2 C3 C4 105.19(15)
H3A C3 H3B 108.8
C4 C3 H3A 110.7
C4 C3 H3B 110.7
C3 C4 H4 112.3
C3 C4 C6 111.95(15)
C5 C4 C3 102.72(14)
C5 C4 H4 112.3
C5 C4 C6 104.54(14)
C6 C4 H4 112.3
C1 C5 C4 105.83(15)
O11 C5 C1 126.49(17)
O11 C5 C4 127.23(17)
C4 C6 H6 108.0
C7 C6 C4 109.59(14)
C7 C6 H6 108.0
C12 C6 C4 112.26(14)
C12 C6 H6 108.0
C12 C6 C7 110.78(16)
C6 C7 H7A 109.0
C6 C7 H7B 109.0
H7A C7 H7B 107.8
C8 C7 C6 112.71(16)
C8 C7 H7A 109.0
C8 C7 H7B 109.0
C1 C8 H8A 108.8
C1 C8 H8B 108.8
C7 C8 C1 113.91(15)
C7 C8 H8A 108.8
C7 C8 H8B 108.8
H8A C8 H8B 107.7
C1 C9 H9A 109.5
C1 C9 H9B 109.5
C1 C9 H9C 109.5
H9A C9 H9B 109.5
H9A C9 H9C 109.5
H9B C9 H9C 109.5
C6 C12 H12A 108.8
C6 C12 H12B 108.8
H12A C12 H12B 107.7
C13 C12 C6 113.98(16)
C13 C12 H12A 108.8
C13 C12 H12B 108.8
O14 C13 C12 122.27(18)
O14 C13 C15 119.57(19)
C15 C13 C12 118.16(17)
C16 C15 C13 122.72(17)
C20 C15 C13 118.03(18)
C20 C15 C16 119.26(18)
C15 C16 H16 119.7
C17 C16 C15 120.64(19)
C17 C16 H16 119.7
C16 C17 H17 120.8
C18 C17 C16 118.50(19)
C18 C17 H17 120.8
C17 C18 C19 122.14(18)
C17 C18 Cl21 119.11(16)
C19 C18 Cl21 118.74(16)
C18 C19 H19 120.7
C18 C19 C20 118.57(19)
C20 C19 H19 120.7
C15 C20 H20 119.6
C19 C20 C15 120.88(19)
C19 C20 H20 119.6
C32 C31 C39 105.43(14)
C36 C31 C32 102.67(16)
C36 C31 C39 102.35(15)
C40 C31 C32 115.26(17)
C40 C31 C36 117.28(15)
C40 C31 C39 112.32(16)
C31 C32 C33 109.56(16)
O41 C32 C31 124.75(18)
O41 C32 C33 125.64(18)
C32 C33 H33A 110.9
C32 C33 H33B 110.9
C32 C33 C35 104.47(15)
H33A C33 H33B 108.9
C35 C33 H33A 110.9
C35 C33 H33B 110.9
C33 C35 H35 112.2
C33 C35 C37 112.25(14)
C36 C35 C33 103.40(15)
C36 C35 H35 112.2
C36 C35 C37 103.84(15)
C37 C35 H35 112.2
C31 C36 C35 105.79(15)
O42 C36 C31 126.45(18)
O42 C36 C35 127.22(19)
C35 C37 H37 108.0
C38 C37 C35 109.63(15)
C38 C37 H37 108.0
C43 C37 C35 111.63(16)
C43 C37 H37 108.0
C43 C37 C38 111.31(15)
C37 C38 H38A 108.7
C37 C38 H38B 108.7
H38A C38 H38B 107.6
C39 C38 C37 114.01(14)
C39 C38 H38A 108.7
C39 C38 H38B 108.7
C31 C39 H39A 109.0
C31 C39 H39B 109.0
C38 C39 C31 113.13(15)
C38 C39 H39A 109.0
C38 C39 H39B 109.0
H39A C39 H39B 107.8
C31 C40 H40A 109.5
C31 C40 H40B 109.5
C31 C40 H40C 109.5
H40A C40 H40B 109.5
H40A C40 H40C 109.5
H40B C40 H40C 109.5
C37 C43 H43A 108.7
C37 C43 H43B 108.7
H43A C43 H43B 107.6
C44 C43 C37 114.12(17)
C44 C43 H43A 108.7
C44 C43 H43B 108.7
O45 C44 C43 121.87(18)
O45 C44 C46 120.03(18)
C46 C44 C43 118.09(18)
C47 C46 C44 122.65(18)
C47 C46 C51 119.1(2)
C51 C46 C44 118.21(19)
C46 C47 H47 119.5
C48 C47 C46 121.03(19)
C48 C47 H47 119.5
C47 C48 H48 120.8
C49 C48 C47 118.4(2)
C49 C48 H48 120.8
C48 C49 Cl52 119.00(18)
C50 C49 C48 121.9(2)
C50 C49 Cl52 119.06(16)
C49 C50 H50 120.5
C49 C50 C51 119.01(19)
C51 C50 H50 120.5
C46 C51 H51 119.7
C50 C51 C46 120.6(2)
C50 C51 H51 119.7

loop_
_geom_bond_atom_site_label_1
_geom_bond_atom_site_label_2
_geom_bond_distance
C1 C2 1.521(3)
C1 C5 1.516(3)
C1 C8 1.566(3)
C1 C9 1.513(3)
C2 C3 1.520(3)
C2 O10 1.205(2)
C3 H3A 0.9900
C3 H3B 0.9900
C3 C4 1.534(2)
C4 H4 1.0000
C4 C5 1.524(2)
C4 C6 1.555(2)
C5 O11 1.210(2)
C6 H6 1.0000
C6 C7 1.534(3)
C6 C12 1.526(3)
C7 H7A 0.9900
C7 H7B 0.9900
C7 C8 1.528(3)
C8 H8A 0.9900
C8 H8B 0.9900
C9 H9A 0.9800
C9 H9B 0.9800
C9 H9C 0.9800
C12 H12A 0.9900
C12 H12B 0.9900
C12 C13 1.508(3)
C13 O14 1.211(3)
C13 C15 1.504(3)
C15 C16 1.396(3)
C15 C20 1.392(3)
C16 H16 0.9500
C16 C17 1.392(3)
C17 H17 0.9500
C17 C18 1.384(3)
C18 C19 1.386(3)
C18 Cl21 1.735(2)
C19 H19 0.9500
C19 C20 1.387(3)
C20 H20 0.9500
C31 C32 1.520(3)
C31 C36 1.514(3)
C31 C39 1.566(2)
C31 C40 1.513(3)
C32 C33 1.521(3)
C32 O41 1.210(2)
C33 H33A 0.9900
C33 H33B 0.9900
C33 C35 1.539(3)
C35 H35 1.0000
C35 C36 1.520(3)
C35 C37 1.553(2)
C36 O42 1.209(2)
C37 H37 1.0000
C37 C38 1.540(2)
C37 C43 1.522(3)
C38 H38A 0.9900
C38 H38B 0.9900
C38 C39 1.533(3)
C39 H39A 0.9900
C39 H39B 0.9900
C40 H40A 0.9800
C40 H40B 0.9800
C40 H40C 0.9800
C43 H43A 0.9900
C43 H43B 0.9900
C43 C44 1.511(3)
C44 O45 1.219(3)
C44 C46 1.501(3)
C46 C47 1.391(3)
C46 C51 1.394(3)
C47 H47 0.9500
C47 C48 1.388(3)
C48 H48 0.9500
C48 C49 1.384(3)
C49 C50 1.381(3)
C49 Cl52 1.742(2)
C50 H50 0.9500
C50 C51 1.384(3)
C51 H51 0.9500

loop_
_geom_torsion_atom_site_label_1
_geom_torsion_atom_site_label_2
_geom_torsion_atom_site_label_3
_geom_torsion_atom_site_label_4
_geom_torsion
C1 C2 C3 C4 2.09(19)
C2 C1 C5 C4 -37.06(17)
C2 C1 C5 O11 150.19(18)
C2 C1 C8 C7 47.7(2)
C2 C3 C4 C5 -24.52(17)
C2 C3 C4 C6 87.11(17)
C3 C4 C5 C1 39.00(17)
C3 C4 C5 O11 -148.33(18)
C3 C4 C6 C7 -49.2(2)
C3 C4 C6 C12 74.37(19)
C4 C6 C7 C8 -47.3(2)
C4 C6 C12 C13 77.26(19)
C5 C1 C2 C3 21.21(18)
C5 C1 C2 O10 -157.23(18)
C5 C1 C8 C7 -58.6(2)
C5 C4 C6 C7 61.31(18)
C5 C4 C6 C12 -175.15(15)
C6 C4 C5 C1 -78.03(16)
C6 C4 C5 O11 94.6(2)
C6 C7 C8 C1 47.5(2)
C6 C12 C13 O14 -0.7(3)
C6 C12 C13 C15 178.29(14)
C7 C6 C12 C13 -159.87(15)
C8 C1 C2 C3 -85.33(18)
C8 C1 C2 O10 96.2(2)
C8 C1 C5 C4 73.87(16)
C8 C1 C5 O11 -98.9(2)
C9 C1 C2 C3 148.95(16)
C9 C1 C2 O10 -29.5(3)
C9 C1 C5 C4 -164.17(16)
C9 C1 C5 O11 23.1(3)
C9 C1 C8 C7 175.93(17)
O10 C2 C3 C4 -179.48(18)
C12 C6 C7 C8 -171.73(15)
C12 C13 C15 C16 11.9(3)
C12 C13 C15 C20 -168.41(17)
C13 C15 C16 C17 178.79(17)
C13 C15 C20 C19 -179.79(16)
O14 C13 C15 C16 -169.10(19)
O14 C13 C15 C20 10.6(3)
C15 C16 C17 C18 1.0(3)
C16 C15 C20 C19 -0.1(3)
C16 C17 C18 C19 -0.1(3)
C16 C17 C18 Cl21 -179.08(14)
C17 C18 C19 C20 -0.8(3)
C18 C19 C20 C15 0.9(3)
C20 C15 C16 C17 -0.9(3)
Cl21 C18 C19 C20 178.12(14)
C31 C32 C33 C35 5.74(19)
C32 C31 C36 C35 -33.99(17)
C32 C31 C36 O42 154.05(18)
C32 C31 C39 C38 50.0(2)
C32 C33 C35 C36 -26.29(17)
C32 C33 C35 C37 85.00(18)
C33 C35 C36 C31 38.14(17)
C33 C35 C36 O42 -149.99(18)
C33 C35 C37 C38 -50.2(2)
C33 C35 C37 C43 73.6(2)
C35 C37 C38 C39 -45.8(2)
C35 C37 C43 C44 163.52(15)
C36 C31 C32 C33 17.14(18)
C36 C31 C32 O41 -165.31(18)
C36 C31 C39 C38 -57.01(19)
C36 C35 C37 C38 60.79(18)
C36 C35 C37 C43 -175.40(15)
C37 C35 C36 C31 -79.21(17)
C37 C35 C36 O42 92.7(2)
C37 C38 C39 C31 44.8(2)
C37 C43 C44 O45 -3.0(3)
C37 C43 C44 C46 177.54(16)
C38 C37 C43 C44 -73.6(2)
C39 C31 C32 C33 -89.69(17)
C39 C31 C32 O41 87.9(2)
C39 C31 C36 C35 75.18(17)
C39 C31 C36 O42 -96.8(2)
C40 C31 C32 C33 145.85(16)
C40 C31 C32 O41 -36.6(3)
C40 C31 C36 C35 -161.44(17)
C40 C31 C36 O42 26.6(3)
C40 C31 C39 C38 176.34(16)
O41 C32 C33 C35 -171.79(18)
C43 C37 C38 C39 -169.77(16)
C43 C44 C46 C47 2.3(3)
C43 C44 C46 C51 -175.44(17)
C44 C46 C47 C48 -177.24(19)
C44 C46 C51 C50 177.36(18)
O45 C44 C46 C47 -177.15(19)
O45 C44 C46 C51 5.1(3)
C46 C47 C48 C49 0.2(3)
C47 C46 C51 C50 -0.5(3)
C47 C48 C49 C50 -0.9(3)
C47 C48 C49 Cl52 178.34(17)
C48 C49 C50 C51 0.9(3)
C49 C50 C51 C46 -0.2(3)
C51 C46 C47 C48 0.5(3)
Cl52 C49 C50 C51 -178.32(16)
